data_2003805
loop_
_publ_author_name
'Farina, Y.'
'Yamin, B. M.'
'Fun, H.-K.'
'Yip, B.-C.'
'Teoh, S.-G.'

_publ_section_title <i>trans</i>-Bis(3-hydroxy-2-phenyl-4<i>H</i>-1-benzopyran-4-onato)bis(pyridine)nickel(II)
_journal_issue 8
_journal_name_full 'Acta Crystallographica Section C'
_journal_page_first 1537
_journal_page_last 1540
_journal_paper_doi 10.1107/S0108270195000825
_journal_volume 51
_journal_year 1995
_chemical_compound_source 'see text'
_chemical_formula_sum 'C40 H28 N2 Ni O6'
_chemical_formula_weight 691.4
_space_group_IT_number 2
_symmetry_cell_setting triclinic
_symmetry_space_group_name_Hall '-P 1'
_symmetry_space_group_name_H-M 'P -1'
_atom_type_scat_source 'SHELXTL/PC (Sheldrick, 1990)'
_cell_angle_alpha 115.19(3)
_cell_angle_beta 97.27(3)
_cell_angle_gamma 105.55(3)
_cell_formula_units_Z 1
_cell_length_a 8.128(3)
_cell_length_b 10.174(3)
_cell_length_c 11.191(4)
_cell_measurement_reflns_used 25
_cell_measurement_temperature 298
_cell_measurement_theta_max 15
_cell_measurement_theta_min 5
_cell_volume 775.4(6)
_diffrn_measurement_device 'Siemens P4'
_diffrn_measurement_method 2\q/\q
_diffrn_radiation_type MoK\a
_diffrn_radiation_wavelength 0.7107
_diffrn_reflns_av_R_equivalents 0.0090
_diffrn_reflns_limit_h_max 10
_diffrn_reflns_limit_h_min 0
_diffrn_reflns_limit_k_max 12
_diffrn_reflns_limit_k_min -13
_diffrn_reflns_limit_l_max 14
_diffrn_reflns_limit_l_min -14
_diffrn_reflns_number 3748
_diffrn_reflns_theta_max 27.5
_diffrn_standards_decay_% insignificant
_diffrn_standards_interval_count 200
_diffrn_standards_number 2
_exptl_absorpt_coefficient_mu 0.681
_exptl_absorpt_correction_T_max 0.954
_exptl_absorpt_correction_T_min 0.571
_exptl_absorpt_correction_type empirical
_exptl_crystal_colour Green
_exptl_crystal_density_diffrn 1.480
_exptl_crystal_density_meas 1.470
_exptl_crystal_density_method CCl~4~/hexane
_exptl_crystal_description Rhombohedron
_exptl_crystal_size_max 0.48
_exptl_crystal_size_mid 0.44
_exptl_crystal_size_min 0.16
_refine_diff_density_max 0.68
_refine_diff_density_min -0.58
_refine_ls_extinction_method none
_refine_ls_goodness_of_fit_obs 1.24
_refine_ls_number_parameters 226
_refine_ls_number_reflns 2976
_refine_ls_R_factor_obs 0.0389
_refine_ls_shift/esd_max 0.000
_refine_ls_structure_factor_coef F
_refine_ls_weighting_details 'w=1/[\s^2^(F) + 0.0008F^2^]'
_refine_ls_weighting_scheme calc
_refine_ls_wR_factor_obs 0.0477
_reflns_number_observed 2976
_reflns_number_total 3504
_reflns_observed_criterion F>4.0\s(F)
_cod_data_source_file li1124.cif
_cod_data_source_block li1124a
_cod_depositor_comments
;
The following automatic conversions were performed:

'_refine_ls_weighting_scheme' value 'w=1/[\s^2^(F) + 0.0008F^2^]' was
changed to 'calc'. New tag '_refine_ls_weighting_details' was
created. The value of the new tag was set to 'w=1/[\s^2^(F) +
0.0008F^2^]'.

Automatic conversion script
Id: cif_fix_values 3143 2015-03-26 13:38:13Z robertas 
;
_cod_original_cell_volume 775.4(5)
_cod_original_formula_sum 'C40 H28 N2 Ni1 O6'
_cod_database_code 2003805

loop_
_symmetry_equiv_pos_as_xyz
x,y,z
-x,-y,-z

loop_
_atom_site_label
_atom_site_fract_x
_atom_site_fract_y
_atom_site_fract_z
_atom_site_U_iso_or_equiv
Ni(1) .0 .0 .0 .033(1)
N(1) -.2421(2) -.0623(2) .0600(2) .039(1)
O(1) -.0319(2) -.2271(2) -.1091(1) .037(1)
O(2) -.1511(2) -.0490(2) -.1870(1) .038(1)
O(3) -.2322(2) -.4893(2) -.4744(1) .040(1)
C(1) -.1141(3) -.2859(2) -.2386(2) .033(1)
C(2) -.1805(3) -.1858(2) -.2771(2) .033(1)
C(3) -.2791(3) -.2494(2) -.4183(2) .035(1)
C(4) -.3530(3) -.1645(3) -.4656(2) .042(1)
C(5) -.4437(3) -.2305(3) -.6007(2) .052(1)
C(6) -.4632(3) -.3829(3) -.6929(2) .054(1)
C(7) -.3926(3) -.4686(3) -.6502(2) .047(1)
C(8) -.3000(3) -.4004(2) -.5117(2) .038(1)
C(9) -.1412(3) -.4342(2) -.3403(2) .035(1)
C(10) -.0857(3) -.5526(2) -.3244(2) .037(1)
C(11) -.1140(3) -.6948(2) -.4401(2) .047(1)
C(12) -.0658(3) -.8080(3) -.4257(3) .055(1)
C(13) .0082(4) -.7863(3) -.2986(3) .059(1)
C(14) .0377(4) -.6473(3) -.1834(3) .059(1)
C(15) -.0078(3) -.5310(3) -.1960(2) .049(1)
C(16) -.3462(3) -.2102(3) .0080(2) .047(1)
C(17) -.5108(3) -.2547(3) .0305(2) .059(1)
C(18) -.5709(3) -.1423(3) .1114(3) .058(1)
C(19) -.4625(3) .0112(3) .1679(3) .058(1)
C(20) -.3025(3) .0458(3) .1398(2) .048(1)
H(4) -.3399 -.0598 -.4029 .061(4)
H(5) -.4941 -.1720 -.6323 .061(4)
H(6) -.5274 -.4280 -.7875 .061(4)
H(7) -.4060 -.5730 -.7138 .061(4)
H(11) -.1675 -.7131 -.5299 .061(3)
H(12) -.0845 -.9040 -.5059 .061(3)
H(13) .0395 -.8669 -.2897 .061(3)
H(14) .0900 -.6312 -.0941 .061(3)
H(15) .0145 -.4345 -.1152 .061(3)
H(16) -.3054 -.2898 -.0476 .063(3)
H(17) -.5822 -.3630 -.0098 .063(3)
H(18) -.6853 -.1703 .1276 .063(3)
H(19) -.4988 .0927 .2265 .063(3)
H(20) -.2289 .1534 .1792 .063(3)

loop_
_geom_angle_atom_site_label_1
_geom_angle_atom_site_label_2
_geom_angle_atom_site_label_3
_geom_angle_site_symmetry_1
_geom_angle_site_symmetry_3
_geom_angle
_geom_angle_publ_flag
N(1) Ni(1) O(1) . . 90.80(10) yes
O(1) Ni(1) O(2) . . 81.00(10) yes
O(1) Ni(1) N(1) . 2 89.20(10) yes
N(1) Ni(1) O(1) . 2 89.20(10) yes
O(2) Ni(1) O(1) . 2 99.00(10) yes
N(1) Ni(1) O(2) . 2 90.20(10) yes
O(2) Ni(1) O(2) . 2 180.00(10) yes
O(1) Ni(1) O(2) 2 2 81.00(10) yes
Ni(1) N(1) C(20) . . 122.00(10) yes
Ni(1) O(1) C(1) . . 111.80(10) yes
C(8) O(3) C(9) . . 121.00(10) yes
O(1) C(1) C(9) . . 124.9(2) yes
O(2) C(2) C(1) . . 119.1(2) yes
C(1) C(2) C(3) . . 118.2(2) yes
C(2) C(3) C(8) . . 118.6(2) yes
C(3) C(4) C(5) . . 120.2(2) yes
C(5) C(6) C(7) . . 121.0(2) yes
O(3) C(8) C(3) . . 122.1(2) yes
C(3) C(8) C(7) . . 121.5(2) yes
O(3) C(9) C(10) . . 111.00(10) yes
C(9) C(10) C(11) . . 120.2(2) yes
C(11) C(10) C(15) . . 117.8(2) yes
C(11) C(12) C(13) . . 121.1(2) yes
C(13) C(14) C(15) . . 120.4(3) yes
N(1) C(16) C(17) . . 123.0(2) yes
C(17) C(18) C(19) . . 118.0(3) yes
N(1) C(20) C(19) . . 123.8(2) yes
N(1) Ni(1) O(2) . . 89.80(10) yes
N(1) Ni(1) N(1) . 2 180.00(10) yes
O(2) Ni(1) N(1) . 2 90.20(10) yes
O(1) Ni(1) O(1) . 2 180.00(10) yes
N(1) Ni(1) O(1) 2 2 90.80(10) yes
O(1) Ni(1) O(2) . 2 99.00(10) yes
N(1) Ni(1) O(2) 2 2 89.80(10) yes
Ni(1) N(1) C(16) . . 121.0(2) yes
C(16) N(1) C(20) . . 116.7(2) yes
Ni(1) O(2) C(2) . . 111.1(2) yes
O(1) C(1) C(2) . . 116.7(2) yes
C(2) C(1) C(9) . . 118.4(2) yes
O(2) C(2) C(3) . . 122.7(2) yes
C(2) C(3) C(4) . . 122.8(2) yes
C(4) C(3) C(8) . . 118.6(2) yes
C(4) C(5) C(6) . . 120.3(3) yes
C(6) C(7) C(8) . . 118.5(2) yes
O(3) C(8) C(7) . . 116.4(2) yes
O(3) C(9) C(1) . . 121.6(2) yes
C(1) C(9) C(10) . . 127.4(2) yes
C(9) C(10) C(15) . . 122.0(2) yes
C(10) C(11) C(12) . . 120.6(2) yes
C(12) C(13) C(14) . . 119.4(3) yes
C(10) C(15) C(14) . . 120.8(2) yes
C(16) C(17) C(18) . . 119.4(2) yes
C(18) C(19) C(20) . . 119.1(3) yes

loop_
_geom_bond_atom_site_label_1
_geom_bond_atom_site_label_2
_geom_bond_site_symmetry_2
_geom_bond_distance
_geom_bond_publ_flag
Ni(1) N(1) . 2.180(2) yes
Ni(1) O(2) . 2.067(2) yes
Ni(1) O(1) 2 2.023(2) yes
N(1) C(16) . 1.329(3) yes
O(1) C(1) . 1.307(2) yes
O(3) C(8) . 1.351(3) yes
C(1) C(2) . 1.457(4) yes
C(2) C(3) . 1.445(3) yes
C(3) C(8) . 1.389(3) yes
C(5) C(6) . 1.399(3) yes
C(7) C(8) . 1.400(3) yes
C(10) C(11) . 1.405(3) yes
C(11) C(12) . 1.374(4) yes
C(13) C(14) . 1.381(3) yes
C(16) C(17) . 1.384(4) yes
C(18) C(19) . 1.376(4) yes
Ni(1) O(1) . 2.023(2) yes
Ni(1) N(1) 2 2.180(2) yes
Ni(1) O(2) 2 2.067(2) yes
N(1) C(20) . 1.346(3) yes
O(2) C(2) . 1.255(2) yes
O(3) C(9) . 1.377(2) yes
C(1) C(9) . 1.385(3) yes
C(3) C(4) . 1.406(4) yes
C(4) C(5) . 1.366(3) yes
C(6) C(7) . 1.368(4) yes
C(9) C(10) . 1.462(4) yes
C(10) C(15) . 1.393(3) yes
C(12) C(13) . 1.371(4) yes
C(14) C(15) . 1.385(5) yes
C(17) C(18) . 1.378(4) yes
C(19) C(20) . 1.366(4) yes
